data_7710742
loop_
_publ_author_name
'Li, Yang'
'Pelzer, Katrin'
'Sechet, Damien'
'Creste, Geordie'
'Matt, Dominique'
'Braunstein, Pierre'
'Armspach, Dominique'

_publ_section_title
;
 A cavity-shaped <i>cis</i>-chelating P,N ligand for highly selective
 nickel-catalysed ethylene dimerisation.
;
_journal_name_full 'Dalton transactions (Cambridge, England : 2003)'
_journal_paper_doi 10.1039/d2dt01553f
_journal_year 2022
_chemical_absolute_configuration ad
_chemical_formula_moiety 'C12 H20 Br2 N Ni P'
_chemical_formula_sum 'C12 H20 Br2 N Ni P'
_chemical_formula_weight 427.79
_space_group_crystal_system triclinic
_space_group_IT_number 1
_space_group_name_Hall 'P 1'
_space_group_name_H-M_alt 'P 1'
_atom_sites_solution_hydrogens geom
_atom_sites_solution_primary direct
_atom_sites_solution_secondary difmap
_audit_creation_method SHELXL-2014/7
_audit_update_record
;
2022-03-31 deposited with the CCDC.	2022-06-28 downloaded from the CCDC.
;
_cell_angle_alpha 83.1970(10)
_cell_angle_beta 84.0140(10)
_cell_angle_gamma 71.1770(10)
_cell_formula_units_Z 2
_cell_length_a 7.2760(3)
_cell_length_b 8.6431(3)
_cell_length_c 13.5955(5)
_cell_measurement_reflns_used 9979
_cell_measurement_temperature 120(2)
_cell_measurement_theta_max 27.87
_cell_measurement_theta_min 2.50
_cell_volume 801.57(5)
_computing_cell_refinement 'Bruker SAINT'
_computing_data_collection 'Bruker APEX3'
_computing_data_reduction 'Bruker SAINT'
_computing_molecular_graphics 'Bruker SHELXTL'
_computing_publication_material 'Bruker SHELXTL'
_computing_structure_refinement 'SHELXL-2014/7 (Sheldrick, 2014)'
_computing_structure_solution 'SHELXT 2014/5 (Sheldrick, 2014)'
_diffrn_ambient_temperature 120(2)
_diffrn_measured_fraction_theta_full 1.000
_diffrn_measured_fraction_theta_max 0.999
_diffrn_measurement_device_type 'Bruker PHOTON-III CPAD'
_diffrn_measurement_method '\f and \w shuterless scans'
_diffrn_radiation_type MoK\a
_diffrn_radiation_wavelength 0.71073
_diffrn_reflns_av_R_equivalents 0.0369
_diffrn_reflns_av_unetI/netI 0.0276
_diffrn_reflns_Laue_measured_fraction_full 1.000
_diffrn_reflns_Laue_measured_fraction_max 0.999
_diffrn_reflns_limit_h_max 9
_diffrn_reflns_limit_h_min -9
_diffrn_reflns_limit_k_max 11
_diffrn_reflns_limit_k_min -11
_diffrn_reflns_limit_l_max 17
_diffrn_reflns_limit_l_min -17
_diffrn_reflns_number 54711
_diffrn_reflns_point_group_measured_fraction_full 0.961
_diffrn_reflns_point_group_measured_fraction_max 0.951
_diffrn_reflns_theta_full 25.242
_diffrn_reflns_theta_max 27.920
_diffrn_reflns_theta_min 2.500
_diffrn_source 'Mo-ImuS 3.0 microfocus tube'
_exptl_absorpt_coefficient_mu 6.275
_exptl_absorpt_correction_T_max 0.7456
_exptl_absorpt_correction_T_min 0.6892
_exptl_absorpt_correction_type multi-scan
_exptl_absorpt_process_details sadabs
_exptl_crystal_colour red
_exptl_crystal_density_diffrn 1.772
_exptl_crystal_description plate
_exptl_crystal_F_000 424
_exptl_crystal_size_max 0.180
_exptl_crystal_size_mid 0.150
_exptl_crystal_size_min 0.120
_refine_diff_density_max 0.539
_refine_diff_density_min -0.721
_refine_diff_density_rms 0.060
_refine_ls_abs_structure_details
;
 Flack x determined using 3189 quotients [(I+)-(I-)]/[(I+)+(I-)]
 (Parsons, Flack and Wagner, Acta Cryst. B69 (2013) 249-259).
;
_refine_ls_abs_structure_Flack 0.014(3)
_refine_ls_extinction_method none
_refine_ls_goodness_of_fit_ref 1.077
_refine_ls_hydrogen_treatment constr
_refine_ls_matrix_type full
_refine_ls_number_parameters 315
_refine_ls_number_reflns 7331
_refine_ls_number_restraints 3
_refine_ls_restrained_S_all 1.077
_refine_ls_R_factor_all 0.0203
_refine_ls_R_factor_gt 0.0182
_refine_ls_shift/su_max 0.000
_refine_ls_shift/su_mean 0.000
_refine_ls_structure_factor_coef Fsqd
_refine_ls_weighting_details 'w=1/[\s^2^(Fo^2^)+(0.0059P)^2^+0.2114P] where P=(Fo^2^+2Fc^2^)/3'
_refine_ls_weighting_scheme calc
_refine_ls_wR_factor_gt 0.0362
_refine_ls_wR_factor_ref 0.0376
_reflns_Friedel_coverage 0.904
_reflns_Friedel_fraction_full 0.922
_reflns_Friedel_fraction_max 0.903
_reflns_number_gt 7056
_reflns_number_total 7331
_reflns_threshold_expression 'I > 2\s(I)'
_cod_data_source_file d2dt01553f2.cif
_cod_data_source_block dagc210928_02
_cod_database_code 7710742
_shelx_shelxl_version_number 2014/7
_shelx_space_group_comment
;
The symmetry employed for this shelxl refinement is uniquely defined
by the following loop, which should always be used as a source of
symmetry information in preference to the above space-group names.
They are only intended as comments.
;
_shelx_estimated_absorpt_t_min 0.398
_shelx_estimated_absorpt_t_max 0.520

loop_
_space_group_symop_operation_xyz
'x, y, z'

loop_
_atom_site_label
_atom_site_type_symbol
_atom_site_fract_x
_atom_site_fract_y
_atom_site_fract_z
_atom_site_U_iso_or_equiv
_atom_site_adp_type
_atom_site_occupancy
_atom_site_site_symmetry_order
_atom_site_calc_flag
_atom_site_refinement_flags_posn
_atom_site_refinement_flags_adp
_atom_site_refinement_flags_occupancy
_atom_site_disorder_assembly
_atom_site_disorder_group
C1 C 0.4057(5) 0.3720(4) 0.7390(3) 0.0214(7) Uani 1 1 d . . . . .
C2 C 0.2479(6) 0.5085(5) 0.7618(3) 0.0309(9) Uani 1 1 d . . . . .
H2 H 0.1889 0.5879 0.7104 0.037 Uiso 1 1 calc R U . . .
C3 C 0.1773(6) 0.5281(5) 0.8598(3) 0.0313(9) Uani 1 1 d . . . . .
H3 H 0.0699 0.6211 0.8754 0.038 Uiso 1 1 calc R U . . .
C4 C 0.2621(6) 0.4132(5) 0.9348(3) 0.0300(9) Uani 1 1 d . . . . .
H4 H 0.2143 0.4284 1.0018 0.036 Uiso 1 1 calc R U . . .
C5 C 0.4169(5) 0.2759(5) 0.9127(3) 0.0251(8) Uani 1 1 d . . . . .
H5 H 0.4741 0.1960 0.9642 0.030 Uiso 1 1 calc R U . . .
C6 C 0.4886(5) 0.2556(4) 0.8134(3) 0.0193(7) Uani 1 1 d . . . . .
C7 C 0.5418(9) 0.5000(5) 0.5962(4) 0.0659(19) Uani 1 1 d . . . . .
H7A H 0.4262 0.5966 0.6027 0.099 Uiso 1 1 calc R U . . .
H7B H 0.5882 0.4930 0.5261 0.099 Uiso 1 1 calc R U . . .
H7C H 0.6443 0.5095 0.6342 0.099 Uiso 1 1 calc R U . . .
C8 C 0.3332(7) 0.3327(7) 0.5759(3) 0.0543(15) Uani 1 1 d . . . . .
H8A H 0.2187 0.4307 0.5794 0.081 Uiso 1 1 calc R U . . .
H8B H 0.2972 0.2358 0.6040 0.081 Uiso 1 1 calc R U . . .
H8C H 0.3822 0.3199 0.5064 0.081 Uiso 1 1 calc R U . . .
C9 C 0.8867(5) 0.0795(5) 0.8480(3) 0.0273(8) Uani 1 1 d . . . . .
H9A H 0.8435 0.0694 0.9193 0.033 Uiso 1 1 calc R U . . .
H9B H 0.9994 -0.0186 0.8348 0.033 Uiso 1 1 calc R U . . .
C10 C 0.9499(7) 0.2325(6) 0.8252(4) 0.0415(11) Uani 1 1 d . . . . .
H10A H 0.9912 0.2437 0.7545 0.062 Uiso 1 1 calc R U . . .
H10B H 1.0586 0.2228 0.8649 0.062 Uiso 1 1 calc R U . . .
H10C H 0.8406 0.3294 0.8414 0.062 Uiso 1 1 calc R U . . .
C11 C 0.6275(6) -0.0990(5) 0.8160(3) 0.0296(8) Uani 1 1 d . . . . .
H11A H 0.7425 -0.1958 0.8037 0.035 Uiso 1 1 calc R U . . .
H11B H 0.5941 -0.1013 0.8886 0.035 Uiso 1 1 calc R U . . .
C12 C 0.4575(7) -0.1121(6) 0.7648(4) 0.0441(12) Uani 1 1 d . . . . .
H12A H 0.3416 -0.0188 0.7787 0.066 Uiso 1 1 calc R U . . .
H12B H 0.4314 -0.2147 0.7898 0.066 Uiso 1 1 calc R U . . .
H12C H 0.4899 -0.1113 0.6930 0.066 Uiso 1 1 calc R U . . .
C13 C 0.3426(5) 0.6307(4) 0.2541(2) 0.0150(6) Uani 1 1 d . . . . .
C14 C 0.2897(5) 0.4894(4) 0.2765(3) 0.0193(7) Uani 1 1 d . . . . .
H14 H 0.3639 0.3907 0.2483 0.023 Uiso 1 1 calc R U . . .
C15 C 0.1263(5) 0.4938(4) 0.3410(3) 0.0211(7) Uani 1 1 d . . . . .
H15 H 0.0898 0.3973 0.3573 0.025 Uiso 1 1 calc R U . . .
C16 C 0.0165(5) 0.6384(4) 0.3814(3) 0.0217(7) Uani 1 1 d . . . . .
H16 H -0.0942 0.6401 0.4256 0.026 Uiso 1 1 calc R U . . .
C17 C 0.0675(5) 0.7795(4) 0.3576(3) 0.0205(7) Uani 1 1 d . . . . .
H17 H -0.0091 0.8786 0.3846 0.025 Uiso 1 1 calc R U . . .
C18 C 0.2325(5) 0.7767(4) 0.2936(3) 0.0171(7) Uani 1 1 d . . . . .
C19 C 0.6894(5) 0.5002(4) 0.2307(3) 0.0198(7) Uani 1 1 d . . . . .
H19A H 0.7088 0.5279 0.2958 0.030 Uiso 1 1 calc R U . . .
H19B H 0.8065 0.4930 0.1863 0.030 Uiso 1 1 calc R U . . .
H19C H 0.6645 0.3944 0.2380 0.030 Uiso 1 1 calc R U . . .
C20 C 0.4892(5) 0.5877(4) 0.0880(3) 0.0227(7) Uani 1 1 d . . . . .
H20A H 0.4785 0.4767 0.0944 0.034 Uiso 1 1 calc R U . . .
H20B H 0.6001 0.5922 0.0415 0.034 Uiso 1 1 calc R U . . .
H20C H 0.3694 0.6663 0.0631 0.034 Uiso 1 1 calc R U . . .
C21 C 0.3439(5) 1.0212(4) 0.3770(2) 0.0180(7) Uani 1 1 d . . . . .
H21A H 0.3804 1.1230 0.3630 0.022 Uiso 1 1 calc R U . . .
H21B H 0.2157 1.0486 0.4152 0.022 Uiso 1 1 calc R U . . .
C22 C 0.4947(6) 0.8954(5) 0.4397(3) 0.0294(9) Uani 1 1 d . . . . .
H22A H 0.4581 0.7951 0.4547 0.044 Uiso 1 1 calc R U . . .
H22B H 0.5005 0.9402 0.5018 0.044 Uiso 1 1 calc R U . . .
H22C H 0.6225 0.8699 0.4029 0.044 Uiso 1 1 calc R U . . .
C23 C 0.1318(5) 1.1100(4) 0.1983(3) 0.0185(7) Uani 1 1 d . . . . .
H23A H 0.0062 1.1217 0.2374 0.022 Uiso 1 1 calc R U . . .
H23B H 0.1601 1.2149 0.1964 0.022 Uiso 1 1 calc R U . . .
C24 C 0.1130(5) 1.0772(5) 0.0931(3) 0.0239(8) Uani 1 1 d . . . . .
H24A H 0.2378 1.0631 0.0544 0.036 Uiso 1 1 calc R U . . .
H24B H 0.0126 1.1701 0.0623 0.036 Uiso 1 1 calc R U . . .
H24C H 0.0766 0.9771 0.0948 0.036 Uiso 1 1 calc R U . . .
N1 N 0.4914(5) 0.3508(4) 0.6348(2) 0.0259(7) Uani 1 1 d . . . . .
N2 N 0.5189(4) 0.6306(3) 0.1876(2) 0.0144(5) Uani 1 1 d . . . . .
P1 P 0.69111(13) 0.08597(11) 0.77428(7) 0.01909(18) Uani 1 1 d . . . . .
P2 P 0.32309(12) 0.94716(9) 0.26008(7) 0.01403(16) Uani 1 1 d . . . . .
Ni1 Ni 0.72400(6) 0.14997(5) 0.61916(3) 0.01859(9) Uani 1 1 d . . . . .
Ni2 Ni 0.58108(6) 0.84141(5) 0.17017(3) 0.01341(8) Uani 1 1 d . . . . .
Br1 Br 0.77894(5) 0.21075(4) 0.44670(3) 0.02971(9) Uani 1 1 d . . . . .
Br2 Br 0.98754(6) -0.08737(5) 0.61937(3) 0.04204(12) Uani 1 1 d . . . . .
Br3 Br 0.86890(5) 0.74262(4) 0.06433(3) 0.02261(8) Uani 1 1 d . . . . .
Br4 Br 0.61912(4) 1.09810(4) 0.16141(3) 0.01951(7) Uani 1 1 d . . . . .

loop_
_atom_site_aniso_label
_atom_site_aniso_U_11
_atom_site_aniso_U_22
_atom_site_aniso_U_33
_atom_site_aniso_U_23
_atom_site_aniso_U_13
_atom_site_aniso_U_12
C1 0.0249(18) 0.0197(17) 0.0184(17) -0.0046(14) 0.0048(14) -0.0062(15)
C2 0.036(2) 0.0210(19) 0.028(2) -0.0019(16) 0.0085(17) -0.0021(17)
C3 0.034(2) 0.027(2) 0.032(2) -0.0143(17) 0.0102(17) -0.0083(18)
C4 0.033(2) 0.045(2) 0.0197(19) -0.0154(17) 0.0076(16) -0.0218(19)
C5 0.028(2) 0.037(2) 0.0164(17) -0.0024(16) -0.0014(15) -0.0183(18)
C6 0.0211(17) 0.0236(18) 0.0179(17) -0.0039(14) -0.0006(13) -0.0132(15)
C7 0.102(5) 0.014(2) 0.054(3) 0.007(2) 0.045(3) 0.001(2)
C8 0.033(2) 0.084(4) 0.023(2) -0.019(2) -0.0088(19) 0.020(3)
C9 0.0221(18) 0.036(2) 0.026(2) 0.0034(17) -0.0058(15) -0.0130(17)
C10 0.038(2) 0.052(3) 0.046(3) -0.002(2) -0.010(2) -0.028(2)
C11 0.030(2) 0.0249(19) 0.035(2) 0.0030(17) -0.0074(17) -0.0107(17)
C12 0.049(3) 0.036(2) 0.057(3) 0.002(2) -0.015(2) -0.026(2)
C13 0.0134(15) 0.0146(15) 0.0170(16) 0.0000(12) -0.0017(12) -0.0045(13)
C14 0.0200(18) 0.0115(15) 0.0255(19) -0.0024(14) -0.0030(14) -0.0028(14)
C15 0.0186(17) 0.0158(17) 0.0293(19) 0.0014(14) -0.0033(15) -0.0067(14)
C16 0.0167(17) 0.0206(18) 0.0264(19) -0.0021(14) 0.0037(14) -0.0054(14)
C17 0.0181(17) 0.0168(17) 0.0264(19) -0.0067(14) 0.0036(14) -0.0050(14)
C18 0.0167(16) 0.0128(15) 0.0215(17) -0.0014(13) -0.0026(13) -0.0039(13)
C19 0.0166(16) 0.0140(16) 0.0263(18) 0.0010(13) -0.0028(14) -0.0022(13)
C20 0.0297(19) 0.0234(18) 0.0186(17) -0.0085(14) -0.0025(15) -0.0106(16)
C21 0.0203(17) 0.0152(16) 0.0182(17) -0.0033(13) -0.0022(13) -0.0044(13)
C22 0.034(2) 0.028(2) 0.024(2) 0.0009(16) -0.0118(17) -0.0044(17)
C23 0.0178(16) 0.0132(15) 0.0230(18) -0.0007(13) -0.0035(14) -0.0026(13)
C24 0.0210(18) 0.0281(19) 0.0234(19) 0.0011(15) -0.0032(15) -0.0095(16)
N1 0.0349(18) 0.0182(15) 0.0131(14) 0.0016(12) -0.0016(13) 0.0063(14)
N2 0.0162(13) 0.0121(13) 0.0141(13) -0.0027(10) -0.0002(11) -0.0031(11)
P1 0.0191(4) 0.0199(4) 0.0185(4) 0.0018(4) -0.0038(3) -0.0068(4)
P2 0.0140(4) 0.0098(4) 0.0174(4) -0.0026(3) 0.0004(3) -0.0026(3)
Ni1 0.0208(2) 0.0154(2) 0.0159(2) -0.00016(17) 0.00036(17) -0.00144(18)
Ni2 0.01459(19) 0.01013(18) 0.0152(2) -0.00241(15) 0.00064(15) -0.00353(15)
Br1 0.0346(2) 0.02503(19) 0.01841(17) 0.00097(14) 0.00763(15) 0.00200(16)
Br2 0.0407(2) 0.0337(2) 0.0305(2) 0.00082(18) -0.00087(18) 0.01576(19)
Br3 0.02460(18) 0.01857(17) 0.02373(18) -0.00638(14) 0.00948(14) -0.00737(14)
Br4 0.01948(16) 0.01246(15) 0.02749(18) -0.00381(13) 0.00197(13) -0.00669(13)

loop_
_atom_type_symbol
_atom_type_description
_atom_type_scat_dispersion_real
_atom_type_scat_dispersion_imag
_atom_type_scat_source
C C 0.0033 0.0016 'International Tables Vol C Tables 4.2.6.8 and 6.1.1.4'
H H 0.0000 0.0000 'International Tables Vol C Tables 4.2.6.8 and 6.1.1.4'
N N 0.0061 0.0033 'International Tables Vol C Tables 4.2.6.8 and 6.1.1.4'
P P 0.1023 0.0942 'International Tables Vol C Tables 4.2.6.8 and 6.1.1.4'
Ni Ni 0.3393 1.1124 'International Tables Vol C Tables 4.2.6.8 and 6.1.1.4'
Br Br -0.2901 2.4595 'International Tables Vol C Tables 4.2.6.8 and 6.1.1.4'

loop_
_geom_angle_atom_site_label_1
_geom_angle_atom_site_label_2
_geom_angle_atom_site_label_3
_geom_angle
_geom_angle_site_symmetry_1
_geom_angle_site_symmetry_3
_geom_angle_publ_flag
C6 C1 C2 120.1(3) . . ?
C6 C1 N1 118.7(3) . . ?
C2 C1 N1 121.2(3) . . ?
C3 C2 C1 119.7(4) . . ?
C3 C2 H2 120.1 . . ?
C1 C2 H2 120.1 . . ?
C4 C3 C2 120.4(4) . . ?
C4 C3 H3 119.8 . . ?
C2 C3 H3 119.8 . . ?
C3 C4 C5 120.2(3) . . ?
C3 C4 H4 119.9 . . ?
C5 C4 H4 119.9 . . ?
C4 C5 C6 119.5(4) . . ?
C4 C5 H5 120.2 . . ?
C6 C5 H5 120.2 . . ?
C1 C6 C5 120.0(4) . . ?
C1 C6 P1 115.7(3) . . ?
C5 C6 P1 124.3(3) . . ?
N1 C7 H7A 109.5 . . ?
N1 C7 H7B 109.5 . . ?
H7A C7 H7B 109.5 . . ?
N1 C7 H7C 109.5 . . ?
H7A C7 H7C 109.5 . . ?
H7B C7 H7C 109.5 . . ?
N1 C8 H8A 109.5 . . ?
N1 C8 H8B 109.5 . . ?
H8A C8 H8B 109.5 . . ?
N1 C8 H8C 109.5 . . ?
H8A C8 H8C 109.5 . . ?
H8B C8 H8C 109.5 . . ?
C10 C9 P1 111.9(3) . . ?
C10 C9 H9A 109.2 . . ?
P1 C9 H9A 109.2 . . ?
C10 C9 H9B 109.2 . . ?
P1 C9 H9B 109.2 . . ?
H9A C9 H9B 107.9 . . ?
C9 C10 H10A 109.5 . . ?
C9 C10 H10B 109.5 . . ?
H10A C10 H10B 109.5 . . ?
C9 C10 H10C 109.5 . . ?
H10A C10 H10C 109.5 . . ?
H10B C10 H10C 109.5 . . ?
C12 C11 P1 113.4(3) . . ?
C12 C11 H11A 108.9 . . ?
P1 C11 H11A 108.9 . . ?
C12 C11 H11B 108.9 . . ?
P1 C11 H11B 108.9 . . ?
H11A C11 H11B 107.7 . . ?
C11 C12 H12A 109.5 . . ?
C11 C12 H12B 109.5 . . ?
H12A C12 H12B 109.5 . . ?
C11 C12 H12C 109.5 . . ?
H12A C12 H12C 109.5 . . ?
H12B C12 H12C 109.5 . . ?
C14 C13 C18 120.8(3) . . ?
C14 C13 N2 121.1(3) . . ?
C18 C13 N2 118.2(3) . . ?
C13 C14 C15 119.2(3) . . ?
C13 C14 H14 120.4 . . ?
C15 C14 H14 120.4 . . ?
C16 C15 C14 120.5(3) . . ?
C16 C15 H15 119.8 . . ?
C14 C15 H15 119.8 . . ?
C17 C16 C15 120.2(3) . . ?
C17 C16 H16 119.9 . . ?
C15 C16 H16 119.9 . . ?
C16 C17 C18 120.0(3) . . ?
C16 C17 H17 120.0 . . ?
C18 C17 H17 120.0 . . ?
C13 C18 C17 119.3(3) . . ?
C13 C18 P2 115.4(2) . . ?
C17 C18 P2 125.2(3) . . ?
N2 C19 H19A 109.5 . . ?
N2 C19 H19B 109.5 . . ?
H19A C19 H19B 109.5 . . ?
N2 C19 H19C 109.5 . . ?
H19A C19 H19C 109.5 . . ?
H19B C19 H19C 109.5 . . ?
N2 C20 H20A 109.5 . . ?
N2 C20 H20B 109.5 . . ?
H20A C20 H20B 109.5 . . ?
N2 C20 H20C 109.5 . . ?
H20A C20 H20C 109.5 . . ?
H20B C20 H20C 109.5 . . ?
C22 C21 P2 112.3(3) . . ?
C22 C21 H21A 109.1 . . ?
P2 C21 H21A 109.1 . . ?
C22 C21 H21B 109.1 . . ?
P2 C21 H21B 109.1 . . ?
H21A C21 H21B 107.9 . . ?
C21 C22 H22A 109.5 . . ?
C21 C22 H22B 109.5 . . ?
H22A C22 H22B 109.5 . . ?
C21 C22 H22C 109.5 . . ?
H22A C22 H22C 109.5 . . ?
H22B C22 H22C 109.5 . . ?
C24 C23 P2 112.7(2) . . ?
C24 C23 H23A 109.1 . . ?
P2 C23 H23A 109.1 . . ?
C24 C23 H23B 109.1 . . ?
P2 C23 H23B 109.1 . . ?
H23A C23 H23B 107.8 . . ?
C23 C24 H24A 109.5 . . ?
C23 C24 H24B 109.5 . . ?
H24A C24 H24B 109.5 . . ?
C23 C24 H24C 109.5 . . ?
H24A C24 H24C 109.5 . . ?
H24B C24 H24C 109.5 . . ?
C7 N1 C1 107.9(3) . . ?
C7 N1 C8 110.3(4) . . ?
C1 N1 C8 106.4(3) . . ?
C7 N1 Ni1 110.4(3) . . ?
C1 N1 Ni1 114.7(2) . . ?
C8 N1 Ni1 107.0(3) . . ?
C13 N2 C19 107.7(2) . . ?
C13 N2 C20 107.5(2) . . ?
C19 N2 C20 109.4(3) . . ?
C13 N2 Ni2 115.4(2) . . ?
C19 N2 Ni2 107.8(2) . . ?
C20 N2 Ni2 109.0(2) . . ?
C6 P1 C9 105.16(17) . . ?
C6 P1 C11 106.64(18) . . ?
C9 P1 C11 105.62(18) . . ?
C6 P1 Ni1 102.20(12) . . ?
C9 P1 Ni1 117.33(13) . . ?
C11 P1 Ni1 118.57(14) . . ?
C18 P2 C21 105.47(16) . . ?
C18 P2 C23 107.13(16) . . ?
C21 P2 C23 105.87(16) . . ?
C18 P2 Ni2 102.23(11) . . ?
C21 P2 Ni2 118.92(12) . . ?
C23 P2 Ni2 116.11(12) . . ?
N1 Ni1 P1 88.63(9) . . ?
N1 Ni1 Br2 173.87(9) . . ?
P1 Ni1 Br2 85.25(3) . . ?
N1 Ni1 Br1 94.48(8) . . ?
P1 Ni1 Br1 176.73(3) . . ?
Br2 Ni1 Br1 91.64(2) . . ?
N2 Ni2 P2 88.63(8) . . ?
N2 Ni2 Br4 173.17(8) . . ?
P2 Ni2 Br4 84.55(3) . . ?
N2 Ni2 Br3 95.22(8) . . ?
P2 Ni2 Br3 175.83(3) . . ?
Br4 Ni2 Br3 91.604(18) . . ?

loop_
_geom_bond_atom_site_label_1
_geom_bond_atom_site_label_2
_geom_bond_distance
_geom_bond_site_symmetry_2
_geom_bond_publ_flag
C1 C6 1.376(5) . ?
C1 C2 1.395(5) . ?
C1 N1 1.495(4) . ?
C2 C3 1.386(5) . ?
C2 H2 0.9500 . ?
C3 C4 1.379(6) . ?
C3 H3 0.9500 . ?
C4 C5 1.385(6) . ?
C4 H4 0.9500 . ?
C5 C6 1.405(5) . ?
C5 H5 0.9500 . ?
C6 P1 1.798(4) . ?
C7 N1 1.476(5) . ?
C7 H7A 0.9800 . ?
C7 H7B 0.9800 . ?
C7 H7C 0.9800 . ?
C8 N1 1.525(6) . ?
C8 H8A 0.9800 . ?
C8 H8B 0.9800 . ?
C8 H8C 0.9800 . ?
C9 C10 1.523(6) . ?
C9 P1 1.808(4) . ?
C9 H9A 0.9900 . ?
C9 H9B 0.9900 . ?
C10 H10A 0.9800 . ?
C10 H10B 0.9800 . ?
C10 H10C 0.9800 . ?
C11 C12 1.523(6) . ?
C11 P1 1.817(4) . ?
C11 H11A 0.9900 . ?
C11 H11B 0.9900 . ?
C12 H12A 0.9800 . ?
C12 H12B 0.9800 . ?
C12 H12C 0.9800 . ?
C13 C14 1.387(5) . ?
C13 C18 1.394(5) . ?
C13 N2 1.489(4) . ?
C14 C15 1.394(5) . ?
C14 H14 0.9500 . ?
C15 C16 1.389(5) . ?
C15 H15 0.9500 . ?
C16 C17 1.380(5) . ?
C16 H16 0.9500 . ?
C17 C18 1.403(5) . ?
C17 H17 0.9500 . ?
C18 P2 1.794(3) . ?
C19 N2 1.498(4) . ?
C19 H19A 0.9800 . ?
C19 H19B 0.9800 . ?
C19 H19C 0.9800 . ?
C20 N2 1.500(4) . ?
C20 H20A 0.9800 . ?
C20 H20B 0.9800 . ?
C20 H20C 0.9800 . ?
C21 C22 1.522(5) . ?
C21 P2 1.821(3) . ?
C21 H21A 0.9900 . ?
C21 H21B 0.9900 . ?
C22 H22A 0.9800 . ?
C22 H22B 0.9800 . ?
C22 H22C 0.9800 . ?
C23 C24 1.518(5) . ?
C23 P2 1.823(3) . ?
C23 H23A 0.9900 . ?
C23 H23B 0.9900 . ?
C24 H24A 0.9800 . ?
C24 H24B 0.9800 . ?
C24 H24C 0.9800 . ?
N1 Ni1 2.010(3) . ?
N2 Ni2 1.997(3) . ?
P1 Ni1 2.1248(10) . ?
P2 Ni2 2.1290(9) . ?
Ni1 Br2 2.3122(6) . ?
Ni1 Br1 2.3626(5) . ?
Ni2 Br4 2.3107(5) . ?
Ni2 Br3 2.3862(5) . ?

loop_
_geom_torsion_atom_site_label_1
_geom_torsion_atom_site_label_2
_geom_torsion_atom_site_label_3
_geom_torsion_atom_site_label_4
_geom_torsion
_geom_torsion_site_symmetry_1
_geom_torsion_site_symmetry_2
_geom_torsion_site_symmetry_3
_geom_torsion_site_symmetry_4
_geom_torsion_publ_flag
C6 C1 C2 C3 1.2(6) . . . . ?
N1 C1 C2 C3 -177.2(4) . . . . ?
C1 C2 C3 C4 -0.1(6) . . . . ?
C2 C3 C4 C5 -1.0(6) . . . . ?
C3 C4 C5 C6 0.9(6) . . . . ?
C2 C1 C6 C5 -1.3(5) . . . . ?
N1 C1 C6 C5 177.2(3) . . . . ?
C2 C1 C6 P1 -179.9(3) . . . . ?
N1 C1 C6 P1 -1.5(4) . . . . ?
C4 C5 C6 C1 0.2(5) . . . . ?
C4 C5 C6 P1 178.7(3) . . . . ?
C18 C13 C14 C15 -1.2(5) . . . . ?
N2 C13 C14 C15 178.4(3) . . . . ?
C13 C14 C15 C16 0.7(5) . . . . ?
C14 C15 C16 C17 0.4(5) . . . . ?
C15 C16 C17 C18 -1.0(6) . . . . ?
C14 C13 C18 C17 0.6(5) . . . . ?
N2 C13 C18 C17 -179.0(3) . . . . ?
C14 C13 C18 P2 178.5(3) . . . . ?
N2 C13 C18 P2 -1.1(4) . . . . ?
C16 C17 C18 C13 0.5(5) . . . . ?
C16 C17 C18 P2 -177.2(3) . . . . ?
C6 C1 N1 C7 -124.2(4) . . . . ?
C2 C1 N1 C7 54.3(5) . . . . ?
C6 C1 N1 C8 117.4(4) . . . . ?
C2 C1 N1 C8 -64.1(5) . . . . ?
C6 C1 N1 Ni1 -0.7(4) . . . . ?
C2 C1 N1 Ni1 177.8(3) . . . . ?
C14 C13 N2 C19 -56.1(4) . . . . ?
C18 C13 N2 C19 123.5(3) . . . . ?
C14 C13 N2 C20 61.7(4) . . . . ?
C18 C13 N2 C20 -118.7(3) . . . . ?
C14 C13 N2 Ni2 -176.5(2) . . . . ?
C18 C13 N2 Ni2 3.1(4) . . . . ?
C1 C6 P1 C9 125.7(3) . . . . ?
C5 C6 P1 C9 -52.9(3) . . . . ?
C1 C6 P1 C11 -122.5(3) . . . . ?
C5 C6 P1 C11 58.9(3) . . . . ?
C1 C6 P1 Ni1 2.6(3) . . . . ?
C5 C6 P1 Ni1 -175.9(3) . . . . ?
C10 C9 P1 C6 -64.5(3) . . . . ?
C10 C9 P1 C11 -177.1(3) . . . . ?
C10 C9 P1 Ni1 48.2(4) . . . . ?
C12 C11 P1 C6 66.1(4) . . . . ?
C12 C11 P1 C9 177.6(3) . . . . ?
C12 C11 P1 Ni1 -48.4(4) . . . . ?
C13 C18 P2 C21 -126.1(3) . . . . ?
C17 C18 P2 C21 51.6(3) . . . . ?
C13 C18 P2 C23 121.4(3) . . . . ?
C17 C18 P2 C23 -60.8(3) . . . . ?
C13 C18 P2 Ni2 -1.1(3) . . . . ?
C17 C18 P2 Ni2 176.6(3) . . . . ?
C22 C21 P2 C18 64.7(3) . . . . ?
C22 C21 P2 C23 178.0(3) . . . . ?
C22 C21 P2 Ni2 -49.1(3) . . . . ?
C24 C23 P2 C18 -75.1(3) . . . . ?
C24 C23 P2 C21 172.7(2) . . . . ?
C24 C23 P2 Ni2 38.3(3) . . . . ?
